data_7105946
loop_
_publ_author_name
'Savita K. Sharma'
'Philip S. May'
'Matthew B. Jones'
'Sheri Lense'
'Kenneth I. Hardcastle'
'Cora E. MacBeth'

_publ_section_title
;
 Catalytic dioxygen activation by Co(II) complexes employing a
 coordinatively versatile ligand scaffold
;
_journal_name_full Chem.Commun.
_journal_page_first 1827
_journal_paper_doi 10.1039/c0cc04671j
_journal_volume 47
_journal_year 2011
_chemical_formula_moiety 'C28 H42 Co N4 O2'
_chemical_formula_sum 'C28 H42 Co N4 O2'
_chemical_formula_weight 525.59
_chemical_name_systematic
;
?
;
_space_group_IT_number 98
_symmetry_cell_setting tetragonal
_symmetry_space_group_name_Hall 'I 4bw 2bw'
_symmetry_space_group_name_H-M 'I 41 2 2'
_atom_sites_solution_hydrogens geom
_atom_sites_solution_primary direct
_atom_sites_solution_secondary difmap
_audit_creation_method SHELXL-97
_cell_angle_alpha 90.00
_cell_angle_beta 90.00
_cell_angle_gamma 90.00
_cell_formula_units_Z 16
_cell_length_a 18.7790(8)
_cell_length_b 18.7790(8)
_cell_length_c 35.798(3)
_cell_measurement_reflns_used 9697
_cell_measurement_temperature 172(2)
_cell_measurement_theta_max 30.20
_cell_measurement_theta_min 2.45
_cell_volume 12624.2(13)
_computing_cell_refinement 'Bruker SMART'
_computing_data_collection 'Bruker SMART'
_computing_data_reduction 'Bruker SAINT'
_computing_molecular_graphics 'Bruker SHELXTL'
_computing_publication_material 'Bruker SHELXTL'
_computing_structure_refinement 'SHELXL-97 (Sheldrick, 2008)'
_computing_structure_solution 'SHELXS-97 (Sheldrick, 2008)'
_diffrn_ambient_temperature 172(2)
_diffrn_measured_fraction_theta_full 0.978
_diffrn_measured_fraction_theta_max 0.978
_diffrn_measurement_device_type 'CCD area detector'
_diffrn_measurement_method 'phi and omega scans'
_diffrn_radiation_monochromator graphite
_diffrn_radiation_source 'fine-focus sealed tube'
_diffrn_radiation_type MoK\a
_diffrn_radiation_wavelength 0.71073
_diffrn_reflns_av_R_equivalents 0.0500
_diffrn_reflns_av_sigmaI/netI 0.0229
_diffrn_reflns_limit_h_max 25
_diffrn_reflns_limit_h_min -26
_diffrn_reflns_limit_k_max 26
_diffrn_reflns_limit_k_min -26
_diffrn_reflns_limit_l_max 50
_diffrn_reflns_limit_l_min -50
_diffrn_reflns_number 120959
_diffrn_reflns_theta_full 30.71
_diffrn_reflns_theta_max 30.71
_diffrn_reflns_theta_min 1.22
_exptl_absorpt_coefficient_mu 0.571
_exptl_absorpt_correction_T_max 0.8166
_exptl_absorpt_correction_T_min 0.7874
_exptl_absorpt_correction_type multi-scan
_exptl_absorpt_process_details SADABS
_exptl_crystal_colour green
_exptl_crystal_density_diffrn 1.106
_exptl_crystal_density_method 'not measured'
_exptl_crystal_description block
_exptl_crystal_F_000 4496
_exptl_crystal_size_max 0.44
_exptl_crystal_size_mid 0.40
_exptl_crystal_size_min 0.37
_refine_diff_density_max 0.811
_refine_diff_density_min -0.540
_refine_diff_density_rms 0.078
_refine_ls_abs_structure_details 'Flack H D (1983), Acta Cryst. A39, 876-881'
_refine_ls_abs_structure_Flack 0.504(18)
_refine_ls_extinction_method none
_refine_ls_goodness_of_fit_ref 1.063
_refine_ls_hydrogen_treatment constr
_refine_ls_matrix_type full
_refine_ls_number_parameters 320
_refine_ls_number_reflns 9495
_refine_ls_number_restraints 0
_refine_ls_restrained_S_all 1.063
_refine_ls_R_factor_all 0.0665
_refine_ls_R_factor_gt 0.0506
_refine_ls_shift/su_max 0.001
_refine_ls_shift/su_mean 0.000
_refine_ls_structure_factor_coef Fsqd
_refine_ls_weighting_details 'calc w=1/[\s^2^(Fo^2^)+(0.0650P)^2^+30.0000P] where P=(Fo^2^+2Fc^2^)/3'
_refine_ls_weighting_scheme calc
_refine_ls_wR_factor_gt 0.1505
_refine_ls_wR_factor_ref 0.1573
_reflns_number_gt 6914
_reflns_number_total 9495
_reflns_threshold_expression >2sigma(I)
_cod_data_source_file C0CC04671J.TXT
_cod_data_source_block new
_cod_depositor_comments
;
The following automatic conversions were performed:

'_symmetry_cell_setting' value 'Tetragonal' changed to 'tetragonal'
according to the built-in table from CIF Core dictionary named
'cif_core.dic' version 2.4.1 from 2010-06-29.

Automatic conversion script
Id: cif_fix_values 1646 2011-03-28 12:23:43Z adriana 
;
_cod_original_cell_volume 12624.1(13)
_cod_original_sg_symbol_H-M I4(1)22
_cod_database_code 7105946

loop_
_symmetry_equiv_pos_as_xyz
'x, y, z'
'-x+1/2, -y+1/2, z+1/2'
'-y, x+1/2, z+1/4'
'y+1/2, -x, z+3/4'
'-x+1/2, y, -z+3/4'
'x, -y+1/2, -z+1/4'
'y+1/2, x+1/2, -z+1/2'
'-y, -x, -z'
'x+1/2, y+1/2, z+1/2'
'-x+1, -y+1, z+1'
'-y+1/2, x+1, z+3/4'
'y+1, -x+1/2, z+5/4'
'-x+1, y+1/2, -z+5/4'
'x+1/2, -y+1, -z+3/4'
'y+1, x+1, -z+1'
'-y+1/2, -x+1/2, -z+1/2'

loop_
_atom_site_label
_atom_site_type_symbol
_atom_site_fract_x
_atom_site_fract_y
_atom_site_fract_z
_atom_site_U_iso_or_equiv
_atom_site_adp_type
_atom_site_occupancy
_atom_site_symmetry_multiplicity
_atom_site_calc_flag
_atom_site_refinement_flags
_atom_site_disorder_assembly
_atom_site_disorder_group
C1 C 0.53549(12) 0.55298(13) 0.93502(7) 0.0175(5) Uani 1 1 d . . .
C2 C 0.57523(16) 0.53465(15) 0.90412(8) 0.0242(5) Uani 1 1 d . . .
H2A H 0.5788 0.4859 0.8972 0.029 Uiso 1 1 calc R . .
C3 C 0.61007(17) 0.58556(17) 0.88282(8) 0.0307(7) Uani 1 1 d . . .
H3A H 0.6391 0.5720 0.8623 0.037 Uiso 1 1 calc R . .
C4 C 0.60148(19) 0.65713(17) 0.89232(9) 0.0352(7) Uani 1 1 d . . .
H4A H 0.6220 0.6929 0.8769 0.042 Uiso 1 1 calc R . .
C5 C 0.56402(17) 0.67655(16) 0.92333(8) 0.0291(6) Uani 1 1 d . . .
H5A H 0.5606 0.7256 0.9295 0.035 Uiso 1 1 calc R . .
C6 C 0.53029(14) 0.62633(13) 0.94637(7) 0.0182(5) Uani 1 1 d . . .
C7 C 0.48977(15) 0.70350(13) 0.99599(9) 0.0236(5) Uani 1 1 d . . .
C8 C 0.44006(17) 0.71149(15) 1.02929(9) 0.0295(6) Uani 1 1 d . . .
H8A H 0.4227 0.6633 1.0370 0.035 Uiso 1 1 calc R . .
C9 C 0.4806(2) 0.7449(2) 1.06165(10) 0.0451(9) Uani 1 1 d . . .
H9A H 0.5218 0.7152 1.0679 0.068 Uiso 1 1 calc R . .
H9B H 0.4492 0.7485 1.0834 0.068 Uiso 1 1 calc R . .
H9C H 0.4969 0.7926 1.0545 0.068 Uiso 1 1 calc R . .
C10 C 0.3768(2) 0.7569(2) 1.01821(13) 0.0472(9) Uani 1 1 d . . .
H10A H 0.3507 0.7335 0.9980 0.071 Uiso 1 1 calc R . .
H10B H 0.3936 0.8036 1.0097 0.071 Uiso 1 1 calc R . .
H10C H 0.3453 0.7631 1.0398 0.071 Uiso 1 1 calc R . .
C1B C 0.12382(15) 0.46687(15) 0.19733(8) 0.0220(5) Uani 1 1 d . . .
C2B C 0.17579(16) 0.43105(18) 0.17539(8) 0.0311(7) Uani 1 1 d . . .
H2BA H 0.2247 0.4342 0.1819 0.037 Uiso 1 1 calc R . .
C3B C 0.15459(17) 0.3905(2) 0.14377(9) 0.0353(7) Uani 1 1 d . . .
H3BA H 0.1892 0.3652 0.1297 0.042 Uiso 1 1 calc R . .
C4B C 0.08424(17) 0.38789(17) 0.13351(8) 0.0288(6) Uani 1 1 d . . .
H4BA H 0.0704 0.3615 0.1121 0.035 Uiso 1 1 calc R . .
C5B C 0.03332(15) 0.42361(16) 0.15430(8) 0.0245(6) Uani 1 1 d . . .
H5BA H -0.0153 0.4211 0.1471 0.029 Uiso 1 1 calc R . .
C6B C 0.05286(14) 0.46345(13) 0.18584(7) 0.0186(5) Uani 1 1 d . . .
C7B C 0.20360(14) 0.51055(15) 0.24593(9) 0.0246(6) Uani 1 1 d . . .
C8B C 0.20820(15) 0.55770(18) 0.28050(9) 0.0305(6) Uani 1 1 d . . .
H8BA H 0.1594 0.5736 0.2879 0.037 Uiso 1 1 calc R . .
C9B C 0.2543(2) 0.62344(19) 0.27012(13) 0.0479(10) Uani 1 1 d . . .
H9BA H 0.2591 0.6545 0.2920 0.072 Uiso 1 1 calc R . .
H9BB H 0.2314 0.6497 0.2498 0.072 Uiso 1 1 calc R . .
H9BC H 0.3016 0.6075 0.2621 0.072 Uiso 1 1 calc R . .
C10B C 0.24361(19) 0.5186(2) 0.31315(10) 0.0406(8) Uani 1 1 d . . .
H10BA H 0.2467 0.5506 0.3347 0.061 Uiso 1 1 calc R . .
H10BB H 0.2916 0.5036 0.3058 0.061 Uiso 1 1 calc R . .
H10BC H 0.2152 0.4767 0.3198 0.061 Uiso 1 1 calc R . .
C1S C 0.68622(17) 0.73553(18) 0.02802(9) 0.0304(6) Uani 1 1 d . . .
H1SA H 0.6871 0.6856 0.0368 0.036 Uiso 1 1 calc R . .
H1SB H 0.6402 0.7432 0.0152 0.036 Uiso 1 1 calc R . .
C2S C 0.6898(2) 0.7850(2) 0.06207(10) 0.0407(8) Uani 1 1 d . . .
H2SA H 0.6468 0.7790 0.0772 0.061 Uiso 1 1 calc R . .
H2SB H 0.6933 0.8345 0.0536 0.061 Uiso 1 1 calc R . .
H2SC H 0.7318 0.7730 0.0771 0.061 Uiso 1 1 calc R . .
C3S C 0.81909(16) 0.74233(17) 0.01826(9) 0.0311(6) Uani 1 1 d . . .
H3SA H 0.8558 0.7434 -0.0016 0.037 Uiso 1 1 calc R . .
H3SB H 0.8257 0.7853 0.0339 0.037 Uiso 1 1 calc R . .
C4S C 0.83081(18) 0.67683(19) 0.04227(10) 0.0379(7) Uani 1 1 d . . .
H4SA H 0.8765 0.6809 0.0553 0.057 Uiso 1 1 calc R . .
H4SB H 0.8312 0.6343 0.0264 0.057 Uiso 1 1 calc R . .
H4SC H 0.7923 0.6729 0.0606 0.057 Uiso 1 1 calc R . .
C5S C -0.0507(2) 0.5752(2) 0.96051(11) 0.0462(9) Uani 1 1 d . . .
H5SA H -0.0424 0.6190 0.9463 0.069 Uiso 1 1 calc R . .
H5SB H -0.0972 0.5778 0.9729 0.069 Uiso 1 1 calc R . .
H5SC H -0.0500 0.5343 0.9435 0.069 Uiso 1 1 calc R . .
C6S C 0.0078(2) 0.56642(18) 0.98995(10) 0.0377(7) Uani 1 1 d . . .
H6SA H 0.0546 0.5649 0.9772 0.045 Uiso 1 1 calc R . .
H6SB H 0.0076 0.6087 1.0065 0.045 Uiso 1 1 calc R . .
C7S C 0.06606(18) 0.49140(18) 1.03762(10) 0.0368(7) Uani 1 1 d . . .
H7SA H 0.1079 0.4876 1.0209 0.044 Uiso 1 1 calc R . .
H7SB H 0.0623 0.4461 1.0516 0.044 Uiso 1 1 calc R . .
C8S C 0.0795(2) 0.5518(2) 1.06557(10) 0.0423(8) Uani 1 1 d . . .
H8SA H 0.1231 0.5418 1.0797 0.063 Uiso 1 1 calc R . .
H8SB H 0.0392 0.5552 1.0828 0.063 Uiso 1 1 calc R . .
H8SC H 0.0849 0.5968 1.0521 0.063 Uiso 1 1 calc R . .
Co1 Co 0.449530(17) 0.550470(17) 1.0000 0.01538(11) Uani 1 2 d S . .
Co1B Co 0.050149(17) 0.550149(17) 0.2500 0.01539(11) Uani 1 2 d S . .
N1 N 0.5000 0.5000 0.95705(8) 0.0185(5) Uani 1 2 d S . .
N2 N 0.48948(12) 0.63930(11) 0.97919(6) 0.0201(4) Uani 1 1 d . . .
N1B N 0.13865(12) 0.50803(12) 0.22925(6) 0.0203(4) Uani 1 1 d . . .
N2B N 0.0000 0.5000 0.20681(7) 0.0142(5) Uani 1 2 d S . .
N1S N 0.74582(11) 0.74582(11) 0.0000 0.0212(5) Uani 1 2 d S . .
N2S N 0.0000 0.5000 1.01382(10) 0.0241(6) Uani 1 2 d S . .
O1 O 0.52449(14) 0.75774(12) 0.98650(7) 0.0393(6) Uani 1 1 d . . .
O1B O 0.25753(11) 0.47950(13) 0.23514(7) 0.0333(5) Uani 1 1 d . . .

loop_
_atom_site_aniso_label
_atom_site_aniso_U_11
_atom_site_aniso_U_22
_atom_site_aniso_U_33
_atom_site_aniso_U_23
_atom_site_aniso_U_13
_atom_site_aniso_U_12
C1 0.0173(11) 0.0166(11) 0.0186(12) 0.0032(9) -0.0009(8) -0.0035(9)
C2 0.0296(14) 0.0247(13) 0.0183(12) 0.0019(10) 0.0033(11) -0.0052(11)
C3 0.0360(16) 0.0351(15) 0.0208(13) 0.0052(11) 0.0078(11) -0.0075(13)
C4 0.0399(18) 0.0319(16) 0.0337(16) 0.0156(13) 0.0068(13) -0.0116(14)
C5 0.0357(16) 0.0228(13) 0.0289(14) 0.0025(11) 0.0021(12) -0.0096(11)
C6 0.0216(12) 0.0161(11) 0.0171(11) 0.0038(9) -0.0018(9) -0.0046(9)
C7 0.0279(13) 0.0141(11) 0.0288(14) -0.0013(10) 0.0025(12) -0.0010(9)
C8 0.0369(17) 0.0184(12) 0.0331(15) -0.0035(11) 0.0116(13) 0.0000(11)
C9 0.062(2) 0.043(2) 0.0305(17) -0.0070(15) -0.0007(16) -0.0069(18)
C10 0.0394(19) 0.0359(18) 0.066(3) -0.0026(18) 0.0099(18) 0.0058(15)
C1B 0.0212(12) 0.0240(13) 0.0209(13) 0.0033(10) 0.0011(10) 0.0041(10)
C2B 0.0200(13) 0.0463(18) 0.0271(14) -0.0069(13) 0.0049(11) 0.0114(12)
C3B 0.0312(15) 0.052(2) 0.0224(14) -0.0105(13) 0.0047(12) 0.0164(14)
C4B 0.0355(15) 0.0335(15) 0.0175(12) -0.0099(11) 0.0012(11) 0.0088(12)
C5B 0.0229(13) 0.0297(14) 0.0207(13) -0.0051(11) -0.0015(10) 0.0027(11)
C6B 0.0215(12) 0.0216(12) 0.0127(11) 0.0009(8) 0.0012(9) 0.0053(9)
C7B 0.0195(12) 0.0232(12) 0.0310(15) 0.0030(12) 0.0014(11) 0.0027(10)
C8B 0.0192(12) 0.0352(16) 0.0372(16) -0.0080(13) -0.0091(11) 0.0036(11)
C9B 0.050(2) 0.0255(16) 0.068(3) 0.0004(16) -0.021(2) -0.0060(15)
C10B 0.0315(17) 0.053(2) 0.0375(18) 0.0009(16) -0.0058(14) 0.0023(15)
C1S 0.0280(14) 0.0345(16) 0.0287(14) 0.0001(12) 0.0024(12) 0.0016(12)
C2S 0.0441(19) 0.0444(19) 0.0335(16) -0.0106(14) 0.0051(14) 0.0086(16)
C3S 0.0213(13) 0.0313(15) 0.0406(16) 0.0032(13) -0.0076(12) 0.0003(11)
C4S 0.0320(17) 0.0382(18) 0.0434(17) 0.0034(15) -0.0139(14) 0.0054(13)
C5S 0.058(2) 0.0400(19) 0.0408(19) 0.0072(15) -0.0159(17) -0.0014(17)
C6S 0.0434(18) 0.0297(16) 0.0399(18) 0.0049(13) -0.0072(14) -0.0038(14)
C7S 0.0324(16) 0.0340(16) 0.0440(19) 0.0040(14) -0.0044(14) 0.0066(13)
C8S 0.0438(19) 0.047(2) 0.0365(18) -0.0010(15) -0.0103(15) 0.0003(17)
Co1 0.01461(14) 0.01461(14) 0.0169(2) 0.00060(13) 0.00060(13) -0.00360(16)
Co1B 0.01515(14) 0.01515(14) 0.0159(2) 0.00017(13) -0.00017(13) 0.00287(16)
N1 0.0238(16) 0.0142(14) 0.0174(13) 0.000 0.000 -0.0089(11)
N2 0.0223(11) 0.0141(10) 0.0239(11) -0.0001(8) 0.0039(9) -0.0039(8)
N1B 0.0169(10) 0.0226(11) 0.0214(11) 0.0012(9) 0.0021(8) 0.0029(8)
N2B 0.0149(13) 0.0158(14) 0.0120(12) 0.000 0.000 0.0010(10)
N1S 0.0203(8) 0.0203(8) 0.0229(12) 0.0003(9) -0.0003(9) 0.0025(10)
N2S 0.0241(17) 0.0199(16) 0.0284(14) 0.000 0.000 0.0004(12)
O1 0.0464(13) 0.0189(10) 0.0525(15) -0.0055(10) 0.0137(11) -0.0125(9)
O1B 0.0173(9) 0.0439(13) 0.0387(12) -0.0048(10) -0.0005(9) 0.0059(9)

loop_
_atom_type_symbol
_atom_type_description
_atom_type_scat_dispersion_real
_atom_type_scat_dispersion_imag
_atom_type_scat_source
C C 0.0033 0.0016 'International Tables Vol C Tables 4.2.6.8 and 6.1.1.4'
H H 0.0000 0.0000 'International Tables Vol C Tables 4.2.6.8 and 6.1.1.4'
N N 0.0061 0.0033 'International Tables Vol C Tables 4.2.6.8 and 6.1.1.4'
O O 0.0106 0.0060 'International Tables Vol C Tables 4.2.6.8 and 6.1.1.4'
Co Co 0.3494 0.9721 'International Tables Vol C Tables 4.2.6.8 and 6.1.1.4'

loop_
_geom_angle_atom_site_label_1
_geom_angle_atom_site_label_2
_geom_angle_atom_site_label_3
_geom_angle
_geom_angle_site_symmetry_1
_geom_angle_site_symmetry_3
_geom_angle_publ_flag
C2 C1 N1 121.3(2) . . ?
C2 C1 C6 120.2(2) . . ?
N1 C1 C6 118.5(2) . . ?
C1 C2 C3 121.6(3) . . ?
C1 C2 H2A 119.2 . . ?
C3 C2 H2A 119.2 . . ?
C2 C3 C4 118.4(3) . . ?
C2 C3 H3A 120.8 . . ?
C4 C3 H3A 120.8 . . ?
C5 C4 C3 121.0(3) . . ?
C5 C4 H4A 119.5 . . ?
C3 C4 H4A 119.5 . . ?
C4 C5 C6 122.1(3) . . ?
C4 C5 H5A 119.0 . . ?
C6 C5 H5A 119.0 . . ?
C5 C6 N2 127.8(2) . . ?
C5 C6 C1 116.5(2) . . ?
N2 C6 C1 115.7(2) . . ?
O1 C7 N2 127.4(3) . . ?
O1 C7 C8 116.8(2) . . ?
N2 C7 C8 115.8(2) . . ?
C10 C8 C7 109.3(3) . . ?
C10 C8 C9 111.0(3) . . ?
C7 C8 C9 109.3(3) . . ?
C10 C8 H8A 109.1 . . ?
C7 C8 H8A 109.1 . . ?
C9 C8 H8A 109.1 . . ?
C8 C9 H9A 109.5 . . ?
C8 C9 H9B 109.5 . . ?
H9A C9 H9B 109.5 . . ?
C8 C9 H9C 109.5 . . ?
H9A C9 H9C 109.5 . . ?
H9B C9 H9C 109.5 . . ?
C8 C10 H10A 109.5 . . ?
C8 C10 H10B 109.5 . . ?
H10A C10 H10B 109.5 . . ?
C8 C10 H10C 109.5 . . ?
H10A C10 H10C 109.5 . . ?
H10B C10 H10C 109.5 . . ?
C6B C1B N1B 117.0(2) . . ?
C6B C1B C2B 118.1(3) . . ?
N1B C1B C2B 124.9(3) . . ?
C3B C2B C1B 120.1(3) . . ?
C3B C2B H2BA 120.0 . . ?
C1B C2B H2BA 120.0 . . ?
C4B C3B C2B 120.1(3) . . ?
C4B C3B H3BA 119.9 . . ?
C2B C3B H3BA 119.9 . . ?
C3B C4B C5B 120.2(3) . . ?
C3B C4B H4BA 119.9 . . ?
C5B C4B H4BA 119.9 . . ?
C4B C5B C6B 120.7(3) . . ?
C4B C5B H5BA 119.7 . . ?
C6B C5B H5BA 119.7 . . ?
C1B C6B C5B 120.7(2) . . ?
C1B C6B N2B 119.3(2) . . ?
C5B C6B N2B 120.0(2) . . ?
O1B C7B N1B 125.8(3) . . ?
O1B C7B C8B 118.9(3) . . ?
N1B C7B C8B 115.3(2) . . ?
C7B C8B C10B 111.5(3) . . ?
C7B C8B C9B 107.4(3) . . ?
C10B C8B C9B 108.7(3) . . ?
C7B C8B H8BA 109.7 . . ?
C10B C8B H8BA 109.7 . . ?
C9B C8B H8BA 109.7 . . ?
C8B C9B H9BA 109.5 . . ?
C8B C9B H9BB 109.5 . . ?
H9BA C9B H9BB 109.5 . . ?
C8B C9B H9BC 109.5 . . ?
H9BA C9B H9BC 109.5 . . ?
H9BB C9B H9BC 109.5 . . ?
C8B C10B H10BA 109.5 . . ?
C8B C10B H10BB 109.5 . . ?
H10BA C10B H10BB 109.5 . . ?
C8B C10B H10BC 109.5 . . ?
H10BA C10B H10BC 109.5 . . ?
H10BB C10B H10BC 109.5 . . ?
N1S C1S C2S 114.6(3) . . ?
N1S C1S H1SA 108.6 . . ?
C2S C1S H1SA 108.6 . . ?
N1S C1S H1SB 108.6 . . ?
C2S C1S H1SB 108.6 . . ?
H1SA C1S H1SB 107.6 . . ?
C1S C2S H2SA 109.5 . . ?
C1S C2S H2SB 109.5 . . ?
H2SA C2S H2SB 109.5 . . ?
C1S C2S H2SC 109.5 . . ?
H2SA C2S H2SC 109.5 . . ?
H2SB C2S H2SC 109.5 . . ?
C4S C3S N1S 114.1(3) . . ?
C4S C3S H3SA 108.7 . . ?
N1S C3S H3SA 108.7 . . ?
C4S C3S H3SB 108.7 . . ?
N1S C3S H3SB 108.7 . . ?
H3SA C3S H3SB 107.6 . . ?
C3S C4S H4SA 109.5 . . ?
C3S C4S H4SB 109.5 . . ?
H4SA C4S H4SB 109.5 . . ?
C3S C4S H4SC 109.5 . . ?
H4SA C4S H4SC 109.5 . . ?
H4SB C4S H4SC 109.5 . . ?
C6S C5S H5SA 109.5 . . ?
C6S C5S H5SB 109.5 . . ?
H5SA C5S H5SB 109.5 . . ?
C6S C5S H5SC 109.5 . . ?
H5SA C5S H5SC 109.5 . . ?
H5SB C5S H5SC 109.5 . . ?
N2S C6S C5S 113.9(3) . . ?
N2S C6S H6SA 108.8 . . ?
C5S C6S H6SA 108.8 . . ?
N2S C6S H6SB 108.8 . . ?
C5S C6S H6SB 108.8 . . ?
H6SA C6S H6SB 107.7 . . ?
N2S C7S C8S 115.1(3) . . ?
N2S C7S H7SA 108.5 . . ?
C8S C7S H7SA 108.5 . . ?
N2S C7S H7SB 108.5 . . ?
C8S C7S H7SB 108.5 . . ?
H7SA C7S H7SB 107.5 . . ?
C7S C8S H8SA 109.5 . . ?
C7S C8S H8SB 109.5 . . ?
H8SA C8S H8SB 109.5 . . ?
C7S C8S H8SC 109.5 . . ?
H8SA C8S H8SC 109.5 . . ?
H8SB C8S H8SC 109.5 . . ?
N2 Co1 N2 141.63(13) 8_667 . ?
N2 Co1 N1 120.01(7) 8_667 . ?
N2 Co1 N1 86.08(7) . . ?
N2 Co1 N1 86.08(7) 8_667 15_446 ?
N2 Co1 N1 120.02(7) . 15_446 ?
N1 Co1 N1 97.84(11) . 15_446 ?
N2 Co1 Co1 109.18(7) 8_667 10_554 ?
N2 Co1 Co1 109.18(7) . 10_554 ?
N1 Co1 Co1 48.92(5) . 10_554 ?
N1 Co1 Co1 48.92(5) 15_446 10_554 ?
N1B Co1B N1B 143.85(14) 7_455 . ?
N1B Co1B N2B 85.36(7) 7_455 7_455 ?
N1B Co1B N2B 119.08(7) . 7_455 ?
N1B Co1B N2B 119.08(7) 7_455 . ?
N1B Co1B N2B 85.35(7) . . ?
N2B Co1B N2B 98.52(10) 7_455 . ?
N1B Co1B Co1B 108.08(7) 7_455 10_454 ?
N1B Co1B Co1B 108.07(7) . 10_454 ?
N2B Co1B Co1B 49.26(5) 7_455 10_454 ?
N2B Co1B Co1B 49.26(5) . 10_454 ?
C1 N1 C1 113.3(3) 10_554 . ?
C1 N1 Co1 107.94(11) 10_554 10_554 ?
C1 N1 Co1 121.40(11) . 10_554 ?
C1 N1 Co1 121.40(11) 10_554 . ?
C1 N1 Co1 107.95(11) . . ?
Co1 N1 Co1 82.16(11) 10_554 . ?
C7 N2 C6 121.3(2) . . ?
C7 N2 Co1 126.09(19) . . ?
C6 N2 Co1 111.79(16) . . ?
C7B N1B C1B 123.6(2) . . ?
C7B N1B Co1B 124.99(19) . . ?
C1B N1B Co1B 110.92(17) . . ?
C6B N2B C6B 116.2(3) . 10_454 ?
C6B N2B Co1B 119.98(11) . 10_454 ?
C6B N2B Co1B 107.50(11) 10_454 10_454 ?
C6B N2B Co1B 107.50(11) . . ?
C6B N2B Co1B 119.97(11) 10_454 . ?
Co1B N2B Co1B 81.48(10) 10_454 . ?
C1S N1S C1S 104.5(3) 15_444 . ?
C1S N1S C3S 111.53(18) 15_444 . ?
C1S N1S C3S 112.17(18) . . ?
C1S N1S C3S 112.17(18) 15_444 15_444 ?
C1S N1S C3S 111.54(18) . 15_444 ?
C3S N1S C3S 105.2(3) . 15_444 ?
C7S N2S C7S 111.5(4) 10_454 . ?
C7S N2S C6S 109.0(2) 10_454 10_454 ?
C7S N2S C6S 108.0(2) . 10_454 ?
C7S N2S C6S 108.0(2) 10_454 . ?
C7S N2S C6S 109.0(2) . . ?
C6S N2S C6S 111.5(4) 10_454 . ?

loop_
_geom_bond_atom_site_label_1
_geom_bond_atom_site_label_2
_geom_bond_distance
_geom_bond_site_symmetry_2
_geom_bond_publ_flag
C1 C2 1.378(4) . ?
C1 N1 1.434(3) . ?
C1 C6 1.439(3) . ?
C2 C3 1.387(4) . ?
C2 H2A 0.9500 . ?
C3 C4 1.396(5) . ?
C3 H3A 0.9500 . ?
C4 C5 1.364(5) . ?
C4 H4A 0.9500 . ?
C5 C6 1.404(4) . ?
C5 H5A 0.9500 . ?
C6 N2 1.424(3) . ?
C7 O1 1.256(3) . ?
C7 N2 1.347(3) . ?
C7 C8 1.522(4) . ?
C8 C10 1.515(5) . ?
C8 C9 1.522(5) . ?
C8 H8A 1.0000 . ?
C9 H9A 0.9800 . ?
C9 H9B 0.9800 . ?
C9 H9C 0.9800 . ?
C10 H10A 0.9800 . ?
C10 H10B 0.9800 . ?
C10 H10C 0.9800 . ?
C1B C6B 1.396(4) . ?
C1B N1B 1.408(4) . ?
C1B C2B 1.422(4) . ?
C2B C3B 1.421(4) . ?
C2B H2BA 0.9500 . ?
C3B C4B 1.372(4) . ?
C3B H3BA 0.9500 . ?
C4B C5B 1.385(4) . ?
C4B H4BA 0.9500 . ?
C5B C6B 1.403(4) . ?
C5B H5BA 0.9500 . ?
C6B N2B 1.421(3) . ?
C7B O1B 1.231(3) . ?
C7B N1B 1.359(3) . ?
C7B C8B 1.524(4) . ?
C8B C10B 1.532(5) . ?
C8B C9B 1.553(5) . ?
C8B H8BA 1.0000 . ?
C9B H9BA 0.9800 . ?
C9B H9BB 0.9800 . ?
C9B H9BC 0.9800 . ?
C10B H10BA 0.9800 . ?
C10B H10BB 0.9800 . ?
C10B H10BC 0.9800 . ?
C1S N1S 1.515(4) . ?
C1S C2S 1.534(4) . ?
C1S H1SA 0.9900 . ?
C1S H1SB 0.9900 . ?
C2S H2SA 0.9800 . ?
C2S H2SB 0.9800 . ?
C2S H2SC 0.9800 . ?
C3S C4S 1.516(4) . ?
C3S N1S 1.525(3) . ?
C3S H3SA 0.9900 . ?
C3S H3SB 0.9900 . ?
C4S H4SA 0.9800 . ?
C4S H4SB 0.9800 . ?
C4S H4SC 0.9800 . ?
C5S C6S 1.532(5) . ?
C5S H5SA 0.9800 . ?
C5S H5SB 0.9800 . ?
C5S H5SC 0.9800 . ?
C6S N2S 1.519(4) . ?
C6S H6SA 0.9900 . ?
C6S H6SB 0.9900 . ?
C7S N2S 1.514(4) . ?
C7S C8S 1.533(5) . ?
C7S H7SA 0.9900 . ?
C7S H7SB 0.9900 . ?
C8S H8SA 0.9800 . ?
C8S H8SB 0.9800 . ?
C8S H8SC 0.9800 . ?
Co1 N2 1.975(2) 8_667 ?
Co1 N2 1.975(2) . ?
Co1 N1 2.040(2) . ?
Co1 N1 2.040(2) 15_446 ?
Co1 Co1 2.6807(9) 10_554 ?
Co1B N1B 1.985(2) 7_455 ?
Co1B N1B 1.985(2) . ?
Co1B N2B 2.041(2) 7_455 ?
Co1B N2B 2.041(2) . ?
Co1B Co1B 2.6637(9) 10_454 ?
N1 C1 1.434(3) 10_554 ?
N1 Co1 2.040(2) 10_554 ?
N2B C6B 1.421(3) 10_454 ?
N2B Co1B 2.041(2) 10_454 ?
N1S C1S 1.515(3) 15_444 ?
N1S C3S 1.525(3) 15_444 ?
N2S C7S 1.514(4) 10_454 ?
N2S C6S 1.519(4) 10_454 ?

loop_
_geom_torsion_atom_site_label_1
_geom_torsion_atom_site_label_2
_geom_torsion_atom_site_label_3
_geom_torsion_atom_site_label_4
_geom_torsion
_geom_torsion_site_symmetry_1
_geom_torsion_site_symmetry_2
_geom_torsion_site_symmetry_3
_geom_torsion_site_symmetry_4
_geom_torsion_publ_flag
N1 C1 C2 C3 -179.6(3) . . . . ?
C6 C1 C2 C3 -1.1(4) . . . . ?
C1 C2 C3 C4 -2.9(5) . . . . ?
C2 C3 C4 C5 4.7(5) . . . . ?
C3 C4 C5 C6 -2.3(5) . . . . ?
C4 C5 C6 N2 -179.6(3) . . . . ?
C4 C5 C6 C1 -1.7(4) . . . . ?
C2 C1 C6 C5 3.4(4) . . . . ?
N1 C1 C6 C5 -178.1(2) . . . . ?
C2 C1 C6 N2 -178.4(2) . . . . ?
N1 C1 C6 N2 0.1(3) . . . . ?
O1 C7 C8 C10 71.3(4) . . . . ?
N2 C7 C8 C10 -106.4(3) . . . . ?
O1 C7 C8 C9 -50.4(4) . . . . ?
N2 C7 C8 C9 131.9(3) . . . . ?
C6B C1B C2B C3B -2.8(5) . . . . ?
N1B C1B C2B C3B 179.6(3) . . . . ?
C1B C2B C3B C4B 2.3(5) . . . . ?
C2B C3B C4B C5B -1.2(5) . . . . ?
C3B C4B C5B C6B 0.6(5) . . . . ?
N1B C1B C6B C5B -180.0(2) . . . . ?
C2B C1B C6B C5B 2.3(4) . . . . ?
N1B C1B C6B N2B -0.9(4) . . . . ?
C2B C1B C6B N2B -178.7(2) . . . . ?
C4B C5B C6B C1B -1.2(4) . . . . ?
C4B C5B C6B N2B 179.8(3) . . . . ?
O1B C7B C8B C10B -50.2(4) . . . . ?
N1B C7B C8B C10B 131.0(3) . . . . ?
O1B C7B C8B C9B 68.8(4) . . . . ?
N1B C7B C8B C9B -110.0(3) . . . . ?
C2 C1 N1 C1 -43.6(2) . . . 10_554 ?
C6 C1 N1 C1 137.9(2) . . . 10_554 ?
C2 C1 N1 Co1 87.4(3) . . . 10_554 ?
C6 C1 N1 Co1 -91.1(2) . . . 10_554 ?
C2 C1 N1 Co1 179.1(2) . . . . ?
C6 C1 N1 Co1 0.6(2) . . . . ?
N2 Co1 N1 C1 16.3(2) 8_667 . . 10_554 ?
N2 Co1 N1 C1 -133.94(18) . . . 10_554 ?
N1 Co1 N1 C1 106.28(16) 15_446 . . 10_554 ?
Co1 Co1 N1 C1 106.28(16) 10_554 . . 10_554 ?
N2 Co1 N1 C1 149.46(14) 8_667 . . . ?
N2 Co1 N1 C1 -0.76(15) . . . . ?
N1 Co1 N1 C1 -120.54(13) 15_446 . . . ?
Co1 Co1 N1 C1 -120.54(13) 10_554 . . . ?
N2 Co1 N1 Co1 -89.99(8) 8_667 . . 10_554 ?
N2 Co1 N1 Co1 119.78(7) . . . 10_554 ?
N1 Co1 N1 Co1 0.0 15_446 . . 10_554 ?
O1 C7 N2 C6 -1.3(5) . . . . ?
C8 C7 N2 C6 176.1(2) . . . . ?
O1 C7 N2 Co1 167.3(3) . . . . ?
C8 C7 N2 Co1 -15.3(4) . . . . ?
C5 C6 N2 C7 -12.7(4) . . . . ?
C1 C6 N2 C7 169.4(2) . . . . ?
C5 C6 N2 Co1 177.2(2) . . . . ?
C1 C6 N2 Co1 -0.7(3) . . . . ?
N2 Co1 N2 C7 55.1(2) 8_667 . . . ?
N1 Co1 N2 C7 -168.7(2) . . . . ?
N1 Co1 N2 C7 -71.9(3) 15_446 . . . ?
Co1 Co1 N2 C7 -124.9(2) 10_554 . . . ?
N2 Co1 N2 C6 -135.32(18) 8_667 . . . ?
N1 Co1 N2 C6 0.84(17) . . . . ?
N1 Co1 N2 C6 97.63(18) 15_446 . . . ?
Co1 Co1 N2 C6 44.68(18) 10_554 . . . ?
O1B C7B N1B C1B 2.0(5) . . . . ?
C8B C7B N1B C1B -179.3(3) . . . . ?
O1B C7B N1B Co1B 173.2(2) . . . . ?
C8B C7B N1B Co1B -8.1(4) . . . . ?
C6B C1B N1B C7B 173.1(3) . . . . ?
C2B C1B N1B C7B -9.3(4) . . . . ?
C6B C1B N1B Co1B 0.8(3) . . . . ?
C2B C1B N1B Co1B 178.4(2) . . . . ?
N1B Co1B N1B C7B 51.8(2) 7_455 . . . ?
N2B Co1B N1B C7B -75.3(2) 7_455 . . . ?
N2B Co1B N1B C7B -172.5(2) . . . . ?
Co1B Co1B N1B C7B -128.2(2) 10_454 . . . ?
N1B Co1B N1B C1B -136.01(18) 7_455 . . . ?
N2B Co1B N1B C1B 96.82(18) 7_455 . . . ?
N2B Co1B N1B C1B -0.35(17) . . . . ?
Co1B Co1B N1B C1B 43.99(18) 10_454 . . . ?
C1B C6B N2B C6B 138.3(3) . . . 10_454 ?
C5B C6B N2B C6B -42.7(2) . . . 10_454 ?
C1B C6B N2B Co1B -89.6(2) . . . 10_454 ?
C5B C6B N2B Co1B 89.5(3) . . . 10_454 ?
C1B C6B N2B Co1B 0.6(3) . . . . ?
C5B C6B N2B Co1B 179.6(2) . . . . ?
N1B Co1B N2B C6B 151.75(14) 7_455 . . . ?
N1B Co1B N2B C6B -0.11(14) . . . . ?
N2B Co1B N2B C6B -118.85(13) 7_455 . . . ?
Co1B Co1B N2B C6B -118.85(13) 10_454 . . . ?
N1B Co1B N2B C6B 15.94(19) 7_455 . . 10_454 ?
N1B Co1B N2B C6B -135.91(17) . . . 10_454 ?
N2B Co1B N2B C6B 105.34(16) 7_455 . . 10_454 ?
Co1B Co1B N2B C6B 105.34(16) 10_454 . . 10_454 ?
N1B Co1B N2B Co1B -89.40(8) 7_455 . . 10_454 ?
N1B Co1B N2B Co1B 118.74(7) . . . 10_454 ?
N2B Co1B N2B Co1B 0.0 7_455 . . 10_454 ?
C2S C1S N1S C1S 173.5(3) . . . 15_444 ?
C2S C1S N1S C3S 52.6(3) . . . . ?
C2S C1S N1S C3S -65.1(3) . . . 15_444 ?
C4S C3S N1S C1S -65.2(3) . . . 15_444 ?
C4S C3S N1S C1S 51.6(3) . . . . ?
C4S C3S N1S C3S 173.0(3) . . . 15_444 ?
C8S C7S N2S C7S -56.4(3) . . . 10_454 ?
C8S C7S N2S C6S -176.1(3) . . . 10_454 ?
C8S C7S N2S C6S 62.6(4) . . . . ?
C5S C6S N2S C7S -67.2(4) . . . 10_454 ?
C5S C6S N2S C7S 171.6(3) . . . . ?
C5S C6S N2S C6S 52.5(3) . . . 10_454 ?
